data_7242839
loop_
_publ_author_name
'Zamisa, Sizwe J.'
'Bongoza, Unathi'
'Omondi, Bernard'

_publ_section_title
;
 Predicting molecular isomerism of symmetrical and unsymmetrical
 N,N&#x2032;-diphenyl formamidines in the solid-state: crystal structure,
 Hirshfeld surface analysis, pairwise interaction energy, and \DHfusion
 and \DSfusion correlations
;
_journal_issue 25
_journal_name_full CrystEngComm
_journal_page_first 4459
_journal_page_last 4474
_journal_paper_doi 10.1039/D1CE00458A
_journal_volume 23
_journal_year 2021
_chemical_formula_moiety 'C19 H22 Cl2 N2'
_chemical_formula_sum 'C19 H22 Cl2 N2'
_chemical_formula_weight 349.28
_space_group_crystal_system triclinic
_space_group_IT_number 2
_space_group_name_Hall '-P 1'
_space_group_name_H-M_alt 'P -1'
_atom_sites_solution_hydrogens geom
_audit_creation_date 2019-01-21
_audit_creation_method
;
Olex2 1.2
(compiled 2018.05.29 svn.r3508 for OlexSys, GUI svn.r5506)
;
_audit_update_record
;
2020-12-03 deposited with the CCDC.	2021-05-13 downloaded from the CCDC.
;
_cell_angle_alpha 75.198(2)
_cell_angle_beta 77.861(3)
_cell_angle_gamma 63.236(2)
_cell_formula_units_Z 2
_cell_length_a 9.8974(6)
_cell_length_b 9.9742(6)
_cell_length_c 11.0128(7)
_cell_measurement_reflns_used 13205
_cell_measurement_temperature 100(2)
_cell_measurement_theta_max 28.470
_cell_measurement_theta_min 1.924
_cell_volume 932.76(10)
_computing_molecular_graphics 'Olex2 (Dolomanov et al., 2009)'
_computing_publication_material 'Olex2 (Dolomanov et al., 2009)'
_computing_structure_refinement 'ShelXL (Sheldrick, 2015)'
_diffrn_ambient_temperature 100.15
_diffrn_detector_area_resol_mean 8
_diffrn_measured_fraction_theta_full 0.984
_diffrn_measured_fraction_theta_max 0.972
_diffrn_measurement_device_type 'Bruker SMART APEX CCD area detector'
_diffrn_measurement_method '\w and \f scans'
_diffrn_radiation_monochromator graphite
_diffrn_radiation_type MoK\a
_diffrn_radiation_wavelength 0.71073
_diffrn_reflns_av_R_equivalents 0.0190
_diffrn_reflns_av_unetI/netI 0.0199
_diffrn_reflns_Laue_measured_fraction_full 0.984
_diffrn_reflns_Laue_measured_fraction_max 0.972
_diffrn_reflns_limit_h_max 13
_diffrn_reflns_limit_h_min -11
_diffrn_reflns_limit_k_max 13
_diffrn_reflns_limit_k_min -8
_diffrn_reflns_limit_l_max 14
_diffrn_reflns_limit_l_min -12
_diffrn_reflns_number 13205
_diffrn_reflns_point_group_measured_fraction_full 0.984
_diffrn_reflns_point_group_measured_fraction_max 0.972
_diffrn_reflns_theta_full 25.242
_diffrn_reflns_theta_max 28.470
_diffrn_reflns_theta_min 1.924
_diffrn_source 'sealed tube'
_exptl_absorpt_coefficient_mu 0.349
_exptl_absorpt_correction_T_max 0.969
_exptl_absorpt_correction_T_min 0.872
_exptl_absorpt_correction_type multi-scan
_exptl_absorpt_process_details 'SADABS (Bruker)'
_exptl_crystal_colour colourless
_exptl_crystal_colour_primary colourless
_exptl_crystal_density_diffrn 1.244
_exptl_crystal_description block
_exptl_crystal_F_000 368
_exptl_crystal_recrystallization_method 'The material was recrystallised from ethanol by slow evaporation'
_exptl_crystal_size_max 0.37
_exptl_crystal_size_mid 0.24
_exptl_crystal_size_min 0.12
_refine_diff_density_max 0.390
_refine_diff_density_min -0.361
_refine_diff_density_rms 0.053
_refine_ls_extinction_method none
_refine_ls_goodness_of_fit_ref 1.038
_refine_ls_hydrogen_treatment constr
_refine_ls_matrix_type full
_refine_ls_number_parameters 212
_refine_ls_number_reflns 4573
_refine_ls_number_restraints 0
_refine_ls_restrained_S_all 1.038
_refine_ls_R_factor_all 0.0353
_refine_ls_R_factor_gt 0.0330
_refine_ls_shift/su_max 0.000
_refine_ls_shift/su_mean 0.000
_refine_ls_structure_factor_coef Fsqd
_refine_ls_weighting_details 'w=1/[\s^2^(Fo^2^)+(0.0477P)^2^+0.3767P] where P=(Fo^2^+2Fc^2^)/3'
_refine_ls_weighting_scheme calc
_refine_ls_wR_factor_gt 0.0886
_refine_ls_wR_factor_ref 0.0904
_reflns_Friedel_coverage 0.000
_reflns_number_gt 4230
_reflns_number_total 4573
_reflns_threshold_expression 'I > 2\s(I)'
_cod_data_source_file d1ce00458a2.cif
_cod_data_source_block 6
_cod_depositor_comments 'Adding full bibliography for 7242837--7242841.cif.'
_cod_database_code 7242839
_shelx_shelxl_version_number 2016/6
_shelx_space_group_comment
;
The symmetry employed for this shelxl refinement is uniquely defined
by the following loop, which should always be used as a source of
symmetry information in preference to the above space-group names.
They are only intended as comments.
;
_shelx_estimated_absorpt_t_max 0.959
_shelx_estimated_absorpt_t_min 0.882
_olex2_refinement_description
;
1. Fixed Uiso
 At 1.2 times of:
  All C(H) groups, All N(H) groups
 At 1.5 times of:
  All C(H,H,H) groups
2.a Ternary CH refined with riding coordinates:
 C17(H17), C14(H14)
2.b Aromatic/amide H refined with riding coordinates:
 C3(H3), C4(H4), C5(H5), C7(H7), C10(H10), C11(H11), C12(H12), N2(H2)
2.c Idealised Me refined as rotating group:
 C18(H18A,H18B,H18C), C19(H19A,H19B,H19C), C16(H16A,H16B,H16C), C15(H15A,H15B,
 H15C)
;
_olex2_exptl_crystal_mounting_method 'The crystal was mounted on a MITIGEN holder in paratone oil'
_olex2_submission_special_instructions 'No special instructions were received'

loop_
_space_group_symop_operation_xyz
'x, y, z'
'-x, -y, -z'

loop_
_atom_site_label
_atom_site_type_symbol
_atom_site_fract_x
_atom_site_fract_y
_atom_site_fract_z
_atom_site_U_iso_or_equiv
_atom_site_adp_type
_atom_site_occupancy
_atom_site_site_symmetry_order
_atom_site_calc_flag
_atom_site_refinement_flags_posn
_atom_site_refinement_flags_adp
_atom_site_refinement_flags_occupancy
_atom_site_disorder_assembly
_atom_site_disorder_group
C1 C 0.37840(11) 0.65959(12) 0.22727(10) 0.0131(2) Uani 1 1 d . . . . .
C2 C 0.34362(13) 0.56768(13) 0.17287(11) 0.0167(2) Uani 1 1 d . . . . .
C3 C 0.31946(14) 0.60172(14) 0.04676(11) 0.0214(2) Uani 1 1 d . . . . .
H3 H 0.294404 0.537731 0.013546 0.026 Uiso 1 1 calc R . . . .
C4 C 0.33229(14) 0.72999(15) -0.03007(11) 0.0225(3) Uani 1 1 d . . . . .
H4 H 0.315627 0.754450 -0.116432 0.027 Uiso 1 1 calc R . . . .
C5 C 0.36932(13) 0.82281(14) 0.01852(11) 0.0199(2) Uani 1 1 d . . . . .
H5 H 0.379451 0.910048 -0.034513 0.024 Uiso 1 1 calc R . . . .
C6 C 0.39159(12) 0.78744(13) 0.14553(10) 0.0153(2) Uani 1 1 d . . . . .
C7 C 0.31232(12) 0.69635(12) 0.43444(10) 0.0121(2) Uani 1 1 d . . . . .
H7 H 0.223900 0.782404 0.405925 0.015 Uiso 1 1 calc R . . . .
C8 C 0.21586(11) 0.73830(12) 0.64912(10) 0.0122(2) Uani 1 1 d . . . . .
C9 C 0.14174(12) 0.65481(12) 0.73585(10) 0.0139(2) Uani 1 1 d . . . . .
C10 C 0.02600(13) 0.73019(13) 0.82338(11) 0.0181(2) Uani 1 1 d . . . . .
H10 H -0.025589 0.676566 0.882906 0.022 Uiso 1 1 calc R . . . .
C11 C -0.01530(13) 0.88260(14) 0.82509(11) 0.0199(2) Uani 1 1 d . . . . .
H11 H -0.095661 0.932609 0.884684 0.024 Uiso 1 1 calc R . . . .
C12 C 0.06016(13) 0.96190(13) 0.74031(11) 0.0177(2) Uani 1 1 d . . . . .
H12 H 0.031190 1.065961 0.742604 0.021 Uiso 1 1 calc R . . . .
C13 C 0.17850(12) 0.89101(12) 0.65127(10) 0.0138(2) Uani 1 1 d . . . . .
C17 C 0.18492(13) 0.48903(12) 0.72922(10) 0.0161(2) Uani 1 1 d . . . . .
H17 H 0.297774 0.439108 0.707604 0.019 Uiso 1 1 calc R . . . .
C18 C 0.11045(15) 0.48142(14) 0.62339(12) 0.0221(2) Uani 1 1 d . . . . .
H18A H -0.000571 0.530458 0.641654 0.033 Uiso 1 1 calc GR . . . .
H18B H 0.142621 0.374378 0.618478 0.033 Uiso 1 1 calc GR . . . .
H18C H 0.141843 0.534585 0.542602 0.033 Uiso 1 1 calc GR . . . .
C19 C 0.14480(16) 0.39715(15) 0.85418(12) 0.0253(3) Uani 1 1 d . . . . .
H19A H 0.187023 0.407556 0.922375 0.038 Uiso 1 1 calc GR . . . .
H19B H 0.187831 0.289219 0.847423 0.038 Uiso 1 1 calc GR . . . .
H19C H 0.033870 0.435855 0.872706 0.038 Uiso 1 1 calc GR . . . .
C14 C 0.26550(13) 0.97799(13) 0.56431(11) 0.0162(2) Uani 1 1 d . . . . .
H14 H 0.345445 0.908260 0.508927 0.019 Uiso 1 1 calc R . . . .
C16 C 0.34596(14) 1.02331(14) 0.64120(13) 0.0226(2) Uani 1 1 d . . . . .
H16A H 0.270416 1.086439 0.700337 0.034 Uiso 1 1 calc GR . . . .
H16B H 0.399199 1.081383 0.583820 0.034 Uiso 1 1 calc GR . . . .
H16C H 0.419594 0.931013 0.688506 0.034 Uiso 1 1 calc GR . . . .
C15 C 0.16122(15) 1.11818(14) 0.47898(13) 0.0246(3) Uani 1 1 d . . . . .
H15A H 0.112752 1.086205 0.429803 0.037 Uiso 1 1 calc GR . . . .
H15B H 0.221397 1.168818 0.421406 0.037 Uiso 1 1 calc GR . . . .
H15C H 0.082693 1.189322 0.531071 0.037 Uiso 1 1 calc GR . . . .
N1 N 0.40910(10) 0.61606(10) 0.35388(8) 0.01416(19) Uani 1 1 d . . . . .
N2 N 0.33222(10) 0.66252(10) 0.55721(8) 0.01249(18) Uani 1 1 d . . . . .
H2 H 0.419732 0.591389 0.581878 0.015 Uiso 1 1 calc R . . . .
Cl1 Cl 0.33140(4) 0.40401(3) 0.26740(3) 0.02632(9) Uani 1 1 d . . . . .
Cl2 Cl 0.43764(4) 0.90583(3) 0.20465(3) 0.02372(9) Uani 1 1 d . . . . .

loop_
_atom_site_aniso_label
_atom_site_aniso_U_11
_atom_site_aniso_U_22
_atom_site_aniso_U_33
_atom_site_aniso_U_23
_atom_site_aniso_U_13
_atom_site_aniso_U_12
C1 0.0101(4) 0.0162(5) 0.0101(5) -0.0025(4) -0.0016(4) -0.0028(4)
C2 0.0158(5) 0.0182(5) 0.0154(5) -0.0029(4) -0.0014(4) -0.0068(4)
C3 0.0211(5) 0.0265(6) 0.0191(6) -0.0090(5) -0.0056(4) -0.0082(5)
C4 0.0221(6) 0.0284(6) 0.0121(5) -0.0042(4) -0.0054(4) -0.0048(5)
C5 0.0206(5) 0.0209(6) 0.0124(5) 0.0010(4) -0.0028(4) -0.0054(4)
C6 0.0147(5) 0.0166(5) 0.0143(5) -0.0029(4) -0.0027(4) -0.0058(4)
C7 0.0118(4) 0.0124(5) 0.0120(5) -0.0010(4) -0.0024(4) -0.0053(4)
C8 0.0111(4) 0.0147(5) 0.0095(4) -0.0022(4) -0.0024(4) -0.0039(4)
C9 0.0143(5) 0.0155(5) 0.0111(5) -0.0012(4) -0.0025(4) -0.0057(4)
C10 0.0167(5) 0.0220(5) 0.0132(5) -0.0021(4) 0.0009(4) -0.0076(4)
C11 0.0162(5) 0.0232(6) 0.0147(5) -0.0078(4) 0.0009(4) -0.0021(4)
C12 0.0176(5) 0.0155(5) 0.0179(5) -0.0061(4) -0.0049(4) -0.0024(4)
C13 0.0143(5) 0.0148(5) 0.0123(5) -0.0019(4) -0.0051(4) -0.0050(4)
C17 0.0178(5) 0.0150(5) 0.0145(5) -0.0008(4) -0.0006(4) -0.0074(4)
C18 0.0297(6) 0.0180(5) 0.0220(6) -0.0036(4) -0.0052(5) -0.0119(5)
C19 0.0349(7) 0.0223(6) 0.0198(6) 0.0011(5) -0.0008(5) -0.0166(5)
C14 0.0186(5) 0.0148(5) 0.0172(5) -0.0025(4) -0.0043(4) -0.0080(4)
C16 0.0223(6) 0.0222(6) 0.0284(6) -0.0050(5) -0.0088(5) -0.0109(5)
C15 0.0307(6) 0.0209(6) 0.0249(6) 0.0053(5) -0.0122(5) -0.0142(5)
N1 0.0147(4) 0.0159(4) 0.0093(4) -0.0014(3) -0.0026(3) -0.0041(3)
N2 0.0117(4) 0.0128(4) 0.0101(4) -0.0018(3) -0.0016(3) -0.0027(3)
Cl1 0.03489(18) 0.02322(15) 0.02547(16) -0.00318(11) -0.00055(12) -0.01807(13)
Cl2 0.03281(17) 0.02346(15) 0.02143(15) -0.00189(11) -0.00535(12) -0.01761(13)

loop_
_atom_type_symbol
_atom_type_description
_atom_type_scat_dispersion_real
_atom_type_scat_dispersion_imag
_atom_type_scat_source
C C 0.0033 0.0016 'International Tables Vol C Tables 4.2.6.8 and 6.1.1.4'
H H 0.0000 0.0000 'International Tables Vol C Tables 4.2.6.8 and 6.1.1.4'
Cl Cl 0.1484 0.1585 'International Tables Vol C Tables 4.2.6.8 and 6.1.1.4'
N N 0.0061 0.0033 'International Tables Vol C Tables 4.2.6.8 and 6.1.1.4'

loop_
_geom_angle_atom_site_label_1
_geom_angle_atom_site_label_2
_geom_angle_atom_site_label_3
_geom_angle
_geom_angle_site_symmetry_1
_geom_angle_site_symmetry_3
_geom_angle_publ_flag
C2 C1 N1 120.45(10) . . ?
C6 C1 C2 115.96(10) . . ?
C6 C1 N1 123.41(10) . . ?
C1 C2 Cl1 118.49(8) . . ?
C3 C2 C1 122.73(11) . . ?
C3 C2 Cl1 118.77(9) . . ?
C2 C3 H3 120.4 . . ?
C4 C3 C2 119.24(11) . . ?
C4 C3 H3 120.4 . . ?
C3 C4 H4 119.9 . . ?
C3 C4 C5 120.25(11) . . ?
C5 C4 H4 119.9 . . ?
C4 C5 H5 120.2 . . ?
C4 C5 C6 119.57(11) . . ?
C6 C5 H5 120.2 . . ?
C1 C6 Cl2 118.97(8) . . ?
C5 C6 C1 122.22(11) . . ?
C5 C6 Cl2 118.80(9) . . ?
N1 C7 H7 118.9 . . ?
N1 C7 N2 122.22(9) . . ?
N2 C7 H7 118.9 . . ?
C9 C8 N2 117.99(9) . . ?
C13 C8 C9 122.06(10) . . ?
C13 C8 N2 119.95(9) . . ?
C8 C9 C17 120.32(9) . . ?
C10 C9 C8 117.78(10) . . ?
C10 C9 C17 121.86(10) . . ?
C9 C10 H10 119.5 . . ?
C11 C10 C9 121.05(10) . . ?
C11 C10 H10 119.5 . . ?
C10 C11 H11 119.9 . . ?
C12 C11 C10 120.27(10) . . ?
C12 C11 H11 119.9 . . ?
C11 C12 H12 119.5 . . ?
C11 C12 C13 120.97(11) . . ?
C13 C12 H12 119.5 . . ?
C8 C13 C14 122.26(10) . . ?
C12 C13 C8 117.83(10) . . ?
C12 C13 C14 119.87(10) . . ?
C9 C17 H17 107.6 . . ?
C9 C17 C18 110.69(9) . . ?
C9 C17 C19 113.42(10) . . ?
C18 C17 H17 107.6 . . ?
C19 C17 H17 107.6 . . ?
C19 C17 C18 109.70(10) . . ?
C17 C18 H18A 109.5 . . ?
C17 C18 H18B 109.5 . . ?
C17 C18 H18C 109.5 . . ?
H18A C18 H18B 109.5 . . ?
H18A C18 H18C 109.5 . . ?
H18B C18 H18C 109.5 . . ?
C17 C19 H19A 109.5 . . ?
C17 C19 H19B 109.5 . . ?
C17 C19 H19C 109.5 . . ?
H19A C19 H19B 109.5 . . ?
H19A C19 H19C 109.5 . . ?
H19B C19 H19C 109.5 . . ?
C13 C14 H14 107.9 . . ?
C13 C14 C16 110.64(10) . . ?
C13 C14 C15 111.44(9) . . ?
C16 C14 H14 107.9 . . ?
C15 C14 H14 107.9 . . ?
C15 C14 C16 110.99(10) . . ?
C14 C16 H16A 109.5 . . ?
C14 C16 H16B 109.5 . . ?
C14 C16 H16C 109.5 . . ?
H16A C16 H16B 109.5 . . ?
H16A C16 H16C 109.5 . . ?
H16B C16 H16C 109.5 . . ?
C14 C15 H15A 109.5 . . ?
C14 C15 H15B 109.5 . . ?
C14 C15 H15C 109.5 . . ?
H15A C15 H15B 109.5 . . ?
H15A C15 H15C 109.5 . . ?
H15B C15 H15C 109.5 . . ?
C7 N1 C1 118.27(9) . . ?
C7 N2 C8 122.07(9) . . ?
C7 N2 H2 119.0 . . ?
C8 N2 H2 119.0 . . ?

loop_
_geom_bond_atom_site_label_1
_geom_bond_atom_site_label_2
_geom_bond_distance
_geom_bond_site_symmetry_2
_geom_bond_publ_flag
C1 C2 1.4033(16) . ?
C1 C6 1.4028(15) . ?
C1 N1 1.4053(13) . ?
C2 C3 1.3882(16) . ?
C2 Cl1 1.7378(12) . ?
C3 H3 0.9500 . ?
C3 C4 1.3845(18) . ?
C4 H4 0.9500 . ?
C4 C5 1.3853(18) . ?
C5 H5 0.9500 . ?
C5 C6 1.3917(16) . ?
C6 Cl2 1.7402(12) . ?
C7 H7 0.9500 . ?
C7 N1 1.2887(14) . ?
C7 N2 1.3416(13) . ?
C8 C9 1.4117(15) . ?
C8 C13 1.4017(15) . ?
C8 N2 1.4279(13) . ?
C9 C10 1.3917(15) . ?
C9 C17 1.5278(15) . ?
C10 H10 0.9500 . ?
C10 C11 1.3893(17) . ?
C11 H11 0.9500 . ?
C11 C12 1.3844(17) . ?
C12 H12 0.9500 . ?
C12 C13 1.3995(15) . ?
C13 C14 1.5207(15) . ?
C17 H17 1.0000 . ?
C17 C18 1.5376(17) . ?
C17 C19 1.5313(16) . ?
C18 H18A 0.9800 . ?
C18 H18B 0.9800 . ?
C18 H18C 0.9800 . ?
C19 H19A 0.9800 . ?
C19 H19B 0.9800 . ?
C19 H19C 0.9800 . ?
C14 H14 1.0000 . ?
C14 C16 1.5358(16) . ?
C14 C15 1.5298(16) . ?
C16 H16A 0.9800 . ?
C16 H16B 0.9800 . ?
C16 H16C 0.9800 . ?
C15 H15A 0.9800 . ?
C15 H15B 0.9800 . ?
C15 H15C 0.9800 . ?
N2 H2 0.8800 . ?

loop_
_geom_hbond_atom_site_label_D
_geom_hbond_atom_site_label_H
_geom_hbond_atom_site_label_A
_geom_hbond_distance_DH
_geom_hbond_distance_HA
_geom_hbond_distance_DA
_geom_hbond_angle_DHA
_geom_hbond_site_symmetry_A
N2 H2 N1 0.88 2.06 2.9140(12) 162.8 2_666

loop_
_geom_torsion_atom_site_label_1
_geom_torsion_atom_site_label_2
_geom_torsion_atom_site_label_3
_geom_torsion_atom_site_label_4
_geom_torsion
_geom_torsion_site_symmetry_1
_geom_torsion_site_symmetry_2
_geom_torsion_site_symmetry_3
_geom_torsion_site_symmetry_4
_geom_torsion_publ_flag
C1 C2 C3 C4 1.08(18) . . . . ?
C2 C1 C6 C5 0.97(16) . . . . ?
C2 C1 C6 Cl2 -178.94(8) . . . . ?
C2 C1 N1 C7 -111.56(12) . . . . ?
C2 C3 C4 C5 0.21(18) . . . . ?
C3 C4 C5 C6 -0.85(18) . . . . ?
C4 C5 C6 C1 0.23(17) . . . . ?
C4 C5 C6 Cl2 -179.86(9) . . . . ?
C6 C1 C2 C3 -1.63(16) . . . . ?
C6 C1 C2 Cl1 178.02(8) . . . . ?
C6 C1 N1 C7 73.55(14) . . . . ?
C8 C9 C10 C11 0.12(17) . . . . ?
C8 C9 C17 C18 -79.02(13) . . . . ?
C8 C9 C17 C19 157.18(10) . . . . ?
C8 C13 C14 C16 -116.13(11) . . . . ?
C8 C13 C14 C15 119.87(12) . . . . ?
C9 C8 C13 C12 -2.18(16) . . . . ?
C9 C8 C13 C14 175.53(10) . . . . ?
C9 C8 N2 C7 108.71(12) . . . . ?
C9 C10 C11 C12 -0.98(18) . . . . ?
C10 C9 C17 C18 98.75(12) . . . . ?
C10 C9 C17 C19 -25.05(15) . . . . ?
C10 C11 C12 C13 0.26(18) . . . . ?
C11 C12 C13 C8 1.28(17) . . . . ?
C11 C12 C13 C14 -176.48(10) . . . . ?
C12 C13 C14 C16 61.53(13) . . . . ?
C12 C13 C14 C15 -62.46(14) . . . . ?
C13 C8 C9 C10 1.50(16) . . . . ?
C13 C8 C9 C17 179.35(10) . . . . ?
C13 C8 N2 C7 -71.33(14) . . . . ?
C17 C9 C10 C11 -177.70(11) . . . . ?
N1 C1 C2 C3 -176.89(10) . . . . ?
N1 C1 C2 Cl1 2.76(14) . . . . ?
N1 C1 C6 C5 176.07(10) . . . . ?
N1 C1 C6 Cl2 -3.83(14) . . . . ?
N1 C7 N2 C8 -171.27(10) . . . . ?
N2 C7 N1 C1 179.66(10) . . . . ?
N2 C8 C9 C10 -178.54(10) . . . . ?
N2 C8 C9 C17 -0.69(15) . . . . ?
N2 C8 C13 C12 177.86(9) . . . . ?
N2 C8 C13 C14 -4.43(15) . . . . ?
Cl1 C2 C3 C4 -178.56(9) . . . . ?
